data_2010944
loop_
_publ_author_name
'Howie, R. Alan'
'Wardell, James L.'
'Wardell, Solange M.S.V.'
'Cox, Philip J.'

_publ_section_title
;
 (<i>p</i>-Nitrobenzoato)triphenyltin at 298K
;
_journal_issue 5
_journal_name_full 'Acta Crystallographica Section C'
_journal_page_first e179
_journal_page_last e180
_journal_paper_doi 10.1107/S0108270100004510
_journal_volume 56
_journal_year 2000
_chemical_formula_iupac '[Sn (C6 H5)3 (C7 H4 N O4)]'
_chemical_formula_moiety 'C25 H19 N O4 Sn'
_chemical_formula_sum 'C25 H19 N O4 Sn'
_chemical_formula_weight 516.10
_chemical_name_systematic
;
 p-Nitrobenzoato-triphenyl-tin
;
_space_group_IT_number 2
_symmetry_cell_setting triclinic
_symmetry_space_group_name_Hall '-P 1'
_symmetry_space_group_name_H-M 'P -1'
_audit_creation_method SHELXL-97
_cell_angle_alpha 94.89(8)
_cell_angle_beta 83.79(8)
_cell_angle_gamma 96.24(9)
_cell_formula_units_Z 4
_cell_length_a 8.949(11)
_cell_length_b 14.302(16)
_cell_length_c 17.530(16)
_cell_measurement_reflns_used 14
_cell_measurement_temperature 298(2)
_cell_measurement_theta_max 11.5
_cell_measurement_theta_min 10.0
_cell_volume 2211(4)
_computing_cell_refinement 'Nicolet P3 Software'
_computing_data_collection 'Nicolet P3 Software (Nicolet, 1980)'
_computing_data_reduction 'RDNIC (Howie, 1980)'
_computing_publication_material 'SHELXL97 (Sheldrick, 1997)'
_computing_structure_refinement 'SHELXL97 (Sheldrick, 1997)'
_computing_structure_solution 'SHELXS86 (Sheldrick, 1990)'
_diffrn_ambient_temperature 298(2)
_diffrn_measured_fraction_theta_full 1.000
_diffrn_measured_fraction_theta_max 1.000
_diffrn_measurement_device_type 'Nicolet P3'
_diffrn_measurement_method \q-2\q
_diffrn_radiation_monochromator graphite
_diffrn_radiation_source 'normal-focus sealed tube'
_diffrn_radiation_type MoK\a
_diffrn_radiation_wavelength .71073
_diffrn_reflns_av_R_equivalents .055
_diffrn_reflns_av_sigmaI/netI .0822
_diffrn_reflns_limit_h_max 11
_diffrn_reflns_limit_h_min 0
_diffrn_reflns_limit_k_max 18
_diffrn_reflns_limit_k_min -18
_diffrn_reflns_limit_l_max 22
_diffrn_reflns_limit_l_min -22
_diffrn_reflns_number 10232
_diffrn_reflns_theta_full 27.56
_diffrn_reflns_theta_max 27.56
_diffrn_reflns_theta_min 1.17
_diffrn_standards_decay_% 0
_diffrn_standards_interval_count 50
_diffrn_standards_number 2
_exptl_absorpt_coefficient_mu 1.187
_exptl_absorpt_correction_T_max .598
_exptl_absorpt_correction_T_min .471
_exptl_absorpt_correction_type '\y scan'
_exptl_absorpt_process_details '(North et al., 1968)'
_exptl_crystal_colour colourless
_exptl_crystal_density_diffrn 1.550
_exptl_crystal_density_method 'not measured'
_exptl_crystal_description block
_exptl_crystal_F_000 1032
_exptl_crystal_size_max .50
_exptl_crystal_size_mid .40
_exptl_crystal_size_min .20
_refine_diff_density_max .551
_refine_diff_density_min -.575
_refine_ls_extinction_method none
_refine_ls_goodness_of_fit_ref 1.019
_refine_ls_hydrogen_treatment constr
_refine_ls_matrix_type full
_refine_ls_number_parameters 559
_refine_ls_number_reflns 10230
_refine_ls_number_restraints 0
_refine_ls_restrained_S_all 1.019
_refine_ls_R_factor_all .070
_refine_ls_R_factor_gt .038
_refine_ls_shift/su_max .001
_refine_ls_shift/su_mean .000
_refine_ls_structure_factor_coef Fsqd
_refine_ls_weighting_details 'w = 1/[\s^2^(Fo^2^)+(0.0345P)^2^+1.0146P] where P = (Fo^2^+2Fc^2^)/3'
_refine_ls_weighting_scheme calc
_refine_ls_wR_factor_ref .088
_reflns_number_gt 7111
_reflns_number_total 10230
_reflns_threshold_expression I>2\s(I)
_cod_data_source_file qa0261.cif
_cod_data_source_block I
_cod_depositor_comments
;
The following automatic conversions were performed:

'_refine_ls_weighting_scheme' value 'calc w =
1/[\s^2^(Fo^2^)+(0.0345P)^2^+1.0146P] where P = (Fo^2^+2Fc^2^)/3' was
changed to 'calc'. New tag '_refine_ls_weighting_details' was
created. The value of the new tag was set to 'w =
1/[\s^2^(Fo^2^)+(0.0345P)^2^+1.0146P] where P = (Fo^2^+2Fc^2^)/3'.

Automatic conversion script
Id: cif_fix_values 3143 2015-03-26 13:38:13Z robertas 
;
_cod_database_code 2010944
_cod_database_fobs_code 2010944

loop_
_symmetry_equiv_pos_as_xyz
'x, y, z'
'-x, -y, -z'

loop_
_atom_site_label
_atom_site_fract_x
_atom_site_fract_y
_atom_site_fract_z
_atom_site_U_iso_or_equiv
_atom_site_adp_type
_atom_site_calc_flag
_atom_site_refinement_flags
_atom_site_occupancy
_atom_site_disorder_assembly
_atom_site_disorder_group
_atom_site_type_symbol
Sn1 .05234(3) .481014(18) .156345(14) .04181(8) Uani d . 1 . . Sn
O1A .2042(3) .55346(18) .07880(15) .0519(7) Uani d . 1 . . O
O2A .1688(3) .6766(2) .16208(16) .0601(7) Uani d . 1 . . O
O3A .6557(5) .8245(3) -.1700(3) .1213(17) Uani d . 1 . . O
O4A .6041(5) .9502(3) -.1042(3) .1112(15) Uani d . 1 . . O
N1A .5943(5) .8655(3) -.1152(3) .0776(12) Uani d . 1 . . N
C1A .2261(4) .6429(3) .1011(2) .0474(9) Uani d . 1 . . C
C2A .3266(4) .7011(3) .0461(2) .0428(8) Uani d . 1 . . C
C3A .4361(5) .6621(3) -.0048(2) .0553(10) Uani d . 1 . . C
H3A .4494 .5986 -.0041 .066 Uiso calc R 1 . . H
C4A .5252(5) .7161(3) -.0565(3) .0636(12) Uani d . 1 . . C
H4A .5995 .6901 -.0905 .076 Uiso calc R 1 . . H
C5A .5023(4) .8086(3) -.0569(2) .0540(10) Uani d . 1 . . C
C6A .3979(5) .8506(3) -.0082(3) .0655(12) Uani d . 1 . . C
H6A .3850 .9140 -.0102 .079 Uiso calc R 1 . . H
C7A .3104(5) .7959(3) .0449(2) .0610(11) Uani d . 1 . . C
H7A .2399 .8235 .0802 .073 Uiso calc R 1 . . H
C8A -.1552(4) .5419(3) .1731(2) .0434(8) Uani d . 1 . . C
C9A -.2806(5) .4915(3) .1457(2) .0535(10) Uani d . 1 . . C
H9A -.2700 .4347 .1166 .064 Uiso calc R 1 . . H
C10A -.4231(5) .5235(4) .1604(3) .0655(12) Uani d . 1 . . C
H10A -.5070 .4879 .1422 .079 Uiso calc R 1 . . H
C11A -.4383(5) .6076(3) .2018(3) .0630(12) Uani d . 1 . . C
H11A -.5329 .6300 .2113 .076 Uiso calc R 1 . . H
C12A -.3150(5) .6595(3) .2294(3) .0646(12) Uani d . 1 . . C
H12A -.3261 .7168 .2575 .078 Uiso calc R 1 . . H
C13A -.1739(4) .6268(3) .2155(2) .0546(10) Uani d . 1 . . C
H13A -.0909 .6622 .2348 .066 Uiso calc R 1 . . H
C14A .1651(4) .4712(3) .2544(2) .0444(8) Uani d . 1 . . C
C15A .2306(5) .3888(3) .2624(3) .0618(11) Uani d . 1 . . C
H15A .2238 .3394 .2245 .074 Uiso calc R 1 . . H
C16A .3055(6) .3797(4) .3257(3) .0823(16) Uani d . 1 . . C
H16A .3481 .3242 .3302 .099 Uiso calc R 1 . . H
C17A .3174(6) .4523(5) .3822(3) .0845(17) Uani d . 1 . . C
H17A .3686 .4465 .4247 .101 Uiso calc R 1 . . H
C18A .2529(6) .5332(4) .3750(3) .0782(15) Uani d . 1 . . C
H18A .2598 .5823 .4132 .094 Uiso calc R 1 . . H
C19A .1775(4) .5430(3) .3116(2) .0553(10) Uani d . 1 . . C
H19A .1348 .5987 .3076 .066 Uiso calc R 1 . . H
C20A .0441(4) .3500(3) .0893(2) .0458(9) Uani d . 1 . . C
C21A -.0172(5) .2664(3) .1196(2) .0658(12) Uani d . 1 . . C
H21A -.0647 .2685 .1695 .079 Uiso calc R 1 . . H
C22A -.0105(6) .1806(3) .0788(3) .0807(15) Uani d . 1 . . C
H22A -.0535 .1259 .1009 .097 Uiso calc R 1 . . H
C23A .0597(6) .1756(3) .0055(3) .0795(15) Uani d . 1 . . C
H23A .0663 .1174 -.0220 .095 Uiso calc R 1 . . H
C24A .1203(6) .2566(4) -.0271(3) .0743(14) Uani d . 1 . . C
H24A .1680 .2536 -.0769 .089 Uiso calc R 1 . . H
C25A .1104(5) .3429(3) .0142(2) .0601(11) Uani d . 1 . . C
H25A .1493 .3976 -.0091 .072 Uiso calc R 1 . . H
Sn2 -.03142(3) .172177(17) .435676(15) .04193(8) Uani d . 1 . . Sn
O1B -.1942(3) .10630(19) .51250(15) .0530(7) Uani d . 1 . . O
O2B -.1489(3) .2426(2) .57969(17) .0615(8) Uani d . 1 . . O
O3B -.7025(5) -.0567(3) .8029(2) .1067(14) Uani d . 1 . . O
O4B -.6732(5) .0762(3) .8687(2) .1086(14) Uani d . 1 . . O
N1B -.6460(5) .0242(4) .8126(3) .0768(12) Uani d . 1 . . N
C1B -.2171(4) .1638(3) .5732(2) .0478(9) Uani d . 1 . . C
C2B -.3329(4) .1274(2) .6348(2) .0421(8) Uani d . 1 . . C
C3B -.4298(5) .0480(3) .6206(2) .0558(10) Uani d . 1 . . C
H3B -.4254 .0170 .5717 .067 Uiso calc R 1 . . H
C4B -.5338(5) .0137(3) .6784(3) .0634(12) Uani d . 1 . . C
H4B -.5992 -.0402 .6691 .076 Uiso calc R 1 . . H
C5B -.5375(4) .0615(3) .7496(2) .0500(9) Uani d . 1 . . C
C6B -.4462(5) .1415(3) .7645(2) .0585(11) Uani d . 1 . . C
H6B -.4538 .1734 .8131 .070 Uiso calc R 1 . . H
C7B -.3420(5) .1751(3) .7072(2) .0579(11) Uani d . 1 . . C
H7B -.2780 .2295 .7169 .069 Uiso calc R 1 . . H
C8B .1788(4) .2141(3) .4804(2) .0450(9) Uani d . 1 . . C
C9B .3030(4) .1728(3) .4436(3) .0593(11) Uani d . 1 . . C
H9B .2894 .1251 .4047 .071 Uiso calc R 1 . . H
C10B .4466(5) .2014(4) .4640(3) .0751(14) Uani d . 1 . . C
H10B .5287 .1730 .4389 .090 Uiso calc R 1 . . H
C11B .4686(5) .2714(3) .5209(3) .0698(13) Uani d . 1 . . C
H11B .5655 .2908 .5343 .084 Uiso calc R 1 . . H
C12B .3465(5) .3131(3) .5584(3) .0677(12) Uani d . 1 . . C
H12B .3608 .3605 .5974 .081 Uiso calc R 1 . . H
C13B .2024(5) .2842(3) .5378(2) .0548(10) Uani d . 1 . . C
H13B .1205 .3128 .5632 .066 Uiso calc R 1 . . H
C14B -.1344(4) .2800(3) .3921(2) .0440(8) Uani d . 1 . . C
C15B -.2183(5) .2595(3) .3296(2) .0563(10) Uani d . 1 . . C
H15B -.2258 .1987 .3058 .068 Uiso calc R 1 . . H
C16B -.2910(5) .3287(4) .3023(3) .0723(14) Uani d . 1 . . C
H16B -.3481 .3138 .2608 .087 Uiso calc R 1 . . H
C17B -.2796(5) .4181(4) .3356(3) .0711(14) Uani d . 1 . . C
H17B -.3287 .4643 .3172 .085 Uiso calc R 1 . . H
C18B -.1951(6) .4396(3) .3966(3) .0705(13) Uani d . 1 . . C
H18B -.1867 .5007 .4195 .085 Uiso calc R 1 . . H
C19B -.1222(5) .3710(3) .4242(3) .0590(11) Uani d . 1 . . C
H19B -.0641 .3869 .4652 .071 Uiso calc R 1 . . H
C20B -.0186(4) .0533(2) .3544(2) .0429(8) Uani d . 1 . . C
C21B .0591(5) .0622(3) .2820(2) .0647(12) Uani d . 1 . . C
H21B .1065 .1208 .2695 .078 Uiso calc R 1 . . H
C22B .0679(6) -.0131(3) .2286(3) .0772(14) Uani d . 1 . . C
H22B .1209 -.0053 .1805 .093 Uiso calc R 1 . . H
C23B -.0015(6) -.1000(3) .2458(3) .0696(13) Uani d . 1 . . C
H23B .0042 -.1515 .2098 .084 Uiso calc R 1 . . H
C24B -.0794(5) -.1100(3) .3167(3) .0673(12) Uani d . 1 . . C
H24B -.1273 -.1687 .3286 .081 Uiso calc R 1 . . H
C25B -.0880(5) -.0353(3) .3703(2) .0559(10) Uani d . 1 . . C
H25B -.1412 -.0440 .4182 .067 Uiso calc R 1 . . H

loop_
_atom_site_aniso_label
_atom_site_aniso_U_11
_atom_site_aniso_U_22
_atom_site_aniso_U_33
_atom_site_aniso_U_12
_atom_site_aniso_U_13
_atom_site_aniso_U_23
Sn1 .03884(14) .04461(15) .04168(15) .00362(11) -.00133(11) .00569(11)
O1A .0545(16) .0475(16) .0501(16) -.0056(12) .0024(13) .0071(12)
O2A .0629(18) .0642(18) .0485(17) -.0025(14) .0075(14) .0045(14)
O3A .149(4) .076(3) .121(3) .012(3) .081(3) .024(2)
O4A .127(3) .056(2) .137(4) -.009(2) .046(3) .025(2)
N1A .073(3) .061(3) .092(3) .003(2) .028(2) .019(2)
C1A .041(2) .056(2) .045(2) -.0031(17) -.0086(17) .0096(18)
C2A .0419(19) .047(2) .0378(19) -.0029(16) -.0046(15) .0006(16)
C3A .059(2) .042(2) .062(3) .0035(18) .006(2) .0054(19)
C4A .062(3) .053(3) .070(3) .005(2) .019(2) .009(2)
C5A .051(2) .047(2) .060(3) -.0051(18) .0077(19) .0071(19)
C6A .073(3) .039(2) .080(3) .004(2) .014(2) .011(2)
C7A .065(3) .054(3) .060(3) .011(2) .014(2) .004(2)
C8A .0398(19) .052(2) .041(2) .0056(16) -.0021(15) .0138(17)
C9A .057(2) .059(3) .045(2) .008(2) -.0075(19) .0015(19)
C10A .043(2) .080(3) .074(3) .000(2) -.012(2) .008(3)
C11A .044(2) .084(3) .064(3) .021(2) -.002(2) .008(2)
C12A .053(3) .066(3) .074(3) .018(2) -.001(2) -.004(2)
C13A .046(2) .054(2) .064(3) .0048(18) -.0092(19) .004(2)
C14A .0320(17) .049(2) .052(2) .0024(15) .0005(15) .0101(17)
C15A .052(2) .068(3) .068(3) .012(2) .001(2) .019(2)
C16A .066(3) .100(4) .091(4) .019(3) -.006(3) .049(3)
C17A .063(3) .133(5) .063(3) -.005(3) -.023(3) .037(3)
C18A .068(3) .108(4) .056(3) -.013(3) -.017(2) .007(3)
C19A .052(2) .060(3) .054(2) .0016(19) -.0086(19) .007(2)
C20A .043(2) .048(2) .045(2) -.0014(16) -.0032(16) .0052(17)
C21A .083(3) .061(3) .046(2) -.008(2) .013(2) .005(2)
C22A .104(4) .052(3) .078(3) -.015(3) .007(3) .010(2)
C23A .090(4) .056(3) .085(4) .001(3) -.002(3) -.017(3)
C24A .090(4) .077(3) .048(3) -.003(3) .009(2) -.007(2)
C25A .076(3) .059(3) .040(2) -.003(2) .004(2) .0060(19)
Sn2 .03729(14) .04042(15) .04778(16) .00518(11) .00154(11) .00719(11)
O1B .0506(15) .0532(16) .0528(16) .0060(13) .0100(13) .0089(13)
O2B .0531(16) .0516(17) .077(2) -.0004(14) .0098(15) .0133(15)
O3B .105(3) .101(3) .097(3) -.033(2) .031(2) .018(2)
O4B .107(3) .128(4) .076(3) .008(3) .047(2) -.003(2)
N1B .060(2) .093(3) .073(3) .002(2) .019(2) .022(2)
C1B .0369(19) .053(2) .056(2) .0130(17) .0030(17) .0151(19)
C2B .0387(19) .041(2) .047(2) .0093(15) .0001(16) .0046(16)
C3B .062(3) .053(2) .048(2) .000(2) .0045(19) -.0027(19)
C4B .060(3) .058(3) .065(3) -.013(2) .007(2) .004(2)
C5B .045(2) .056(2) .048(2) .0092(18) .0064(17) .0092(19)
C6B .067(3) .060(3) .044(2) .004(2) .006(2) -.0058(19)
C7B .054(2) .054(2) .061(3) -.0054(19) .002(2) -.002(2)
C8B .0386(19) .042(2) .056(2) .0035(15) -.0008(16) .0153(17)
C9B .046(2) .060(3) .073(3) .0095(19) -.005(2) .004(2)
C10B .045(2) .081(3) .100(4) .013(2) -.001(2) .008(3)
C11B .049(3) .066(3) .099(4) .001(2) -.023(3) .012(3)
C12B .066(3) .052(3) .087(3) -.007(2) -.025(3) .007(2)
C13B .049(2) .052(2) .063(3) .0031(18) -.0009(19) .004(2)
C14B .0392(19) .044(2) .049(2) .0064(15) .0066(16) .0116(17)
C15B .058(2) .062(3) .049(2) .004(2) -.004(2) .008(2)
C16B .071(3) .094(4) .057(3) .012(3) -.014(2) .025(3)
C17B .064(3) .078(3) .077(3) .025(3) .008(3) .036(3)
C18B .079(3) .050(3) .084(3) .017(2) .001(3) .015(2)
C19B .058(3) .056(3) .066(3) .012(2) -.010(2) .013(2)
C20B .0431(19) .041(2) .044(2) .0063(16) .0024(16) .0059(16)
C21B .074(3) .052(3) .059(3) -.009(2) .019(2) .007(2)
C22B .092(4) .071(3) .059(3) .001(3) .025(3) .001(2)
C23B .092(4) .058(3) .057(3) .016(3) -.001(3) -.011(2)
C24B .083(3) .044(2) .072(3) -.002(2) -.003(3) .004(2)
C25B .064(3) .054(2) .050(2) .005(2) .002(2) .012(2)

loop_
_atom_type_symbol
_atom_type_description
_atom_type_scat_dispersion_real
_atom_type_scat_dispersion_imag
_atom_type_scat_source
C C .0033 .0016 'International Tables Vol C Tables 4.2.6.8 and 6.1.1.4'
H H .0000 .0000 'International Tables Vol C Tables 4.2.6.8 and 6.1.1.4'
N N .0061 .0033 'International Tables Vol C Tables 4.2.6.8 and 6.1.1.4'
O O .0106 .0060 'International Tables Vol C Tables 4.2.6.8 and 6.1.1.4'
Sn Sn -.6537 1.4246 'International Tables Vol C Tables 4.2.6.8 and 6.1.1.4'

loop_
_geom_angle_atom_site_label_1
_geom_angle_atom_site_label_2
_geom_angle_atom_site_label_3
_geom_angle
_geom_angle_publ_flag
O1A Sn1 C14A 106.84(14) y
O1A Sn1 C8A 110.64(14) y
C14A Sn1 C8A 117.42(15) y
O1A Sn1 C20A 95.64(15) y
C14A Sn1 C20A 109.71(16) y
C8A Sn1 C20A 114.19(17) y
O1A Sn1 O2A 50.10(11) y
C14A Sn1 O2A 86.81(14) y
C8A Sn1 O2A 81.19(15) y
C20A Sn1 O2A 145.61(12) y
C1A O1A Sn1 111.5(2) ?
C1A O2A Sn1 75.5(2) ?
O3A N1A O4A 123.9(4) ?
O3A N1A C5A 118.0(4) ?
O4A N1A C5A 118.2(4) ?
O2A C1A O1A 122.8(4) ?
O2A C1A C2A 122.3(4) ?
O1A C1A C2A 114.8(3) ?
C7A C2A C3A 118.7(4) ?
C7A C2A C1A 119.9(4) ?
C3A C2A C1A 121.4(4) ?
C4A C3A C2A 120.7(4) ?
C5A C4A C3A 118.4(4) ?
C6A C5A C4A 123.5(4) ?
C6A C5A N1A 118.4(4) ?
C4A C5A N1A 118.1(4) ?
C5A C6A C7A 117.7(4) ?
C2A C7A C6A 120.9(4) ?
C9A C8A C13A 118.0(4) ?
C9A C8A Sn1 118.5(3) ?
C13A C8A Sn1 123.2(3) ?
C8A C9A C10A 121.6(4) ?
C11A C10A C9A 119.3(4) ?
C10A C11A C12A 120.3(4) ?
C11A C12A C13A 120.3(4) ?
C12A C13A C8A 120.5(4) ?
C19A C14A C15A 118.0(4) ?
C19A C14A Sn1 122.8(3) ?
C15A C14A Sn1 119.2(3) ?
C16A C15A C14A 120.9(5) ?
C17A C16A C15A 120.4(5) ?
C18A C17A C16A 119.0(5) ?
C17A C18A C19A 121.0(5) ?
C14A C19A C18A 120.6(4) ?
C25A C20A C21A 116.3(4) ?
C25A C20A Sn1 121.3(3) ?
C21A C20A Sn1 122.2(3) ?
C22A C21A C20A 122.4(4) ?
C23A C22A C21A 119.8(4) ?
C22A C23A C24A 119.7(5) ?
C23A C24A C25A 119.9(4) ?
C24A C25A C20A 121.8(4) ?
O1B Sn2 C14B 106.41(14) y
O1B Sn2 C8B 114.31(15) y
C14B Sn2 C8B 115.88(16) y
O1B Sn2 C20B 95.45(15) y
C14B Sn2 C20B 111.12(16) y
C8B Sn2 C20B 111.76(16) y
O1B Sn2 O2B 51.78(12) y
C14B Sn2 O2B 85.70(14) y
C8B Sn2 O2B 83.20(15) y
C20B Sn2 O2B 146.96(12) y
C1B O1B Sn2 108.6(2) ?
C1B O2B Sn2 77.4(3) ?
O4B N1B O3B 124.9(4) ?
O4B N1B C5B 117.8(5) ?
O3B N1B C5B 117.3(4) ?
O2B C1B O1B 122.2(4) ?
O2B C1B C2B 122.1(4) ?
O1B C1B C2B 115.6(3) ?
C3B C2B C7B 119.7(4) ?
C3B C2B C1B 121.1(4) ?
C7B C2B C1B 119.2(4) ?
C2B C3B C4B 120.6(4) ?
C5B C4B C3B 118.1(4) ?
C6B C5B C4B 122.4(4) ?
C6B C5B N1B 119.0(4) ?
C4B C5B N1B 118.6(4) ?
C5B C6B C7B 119.4(4) ?
C6B C7B C2B 119.7(4) ?
C13B C8B C9B 118.3(4) ?
C13B C8B Sn2 125.0(3) ?
C9B C8B Sn2 116.5(3) ?
C10B C9B C8B 120.8(4) ?
C11B C10B C9B 120.3(5) ?
C10B C11B C12B 119.7(4) ?
C11B C12B C13B 119.9(5) ?
C8B C13B C12B 121.0(4) ?
C19B C14B C15B 118.0(4) ?
C19B C14B Sn2 122.0(3) ?
C15B C14B Sn2 120.0(3) ?
C16B C15B C14B 120.6(4) ?
C17B C16B C15B 120.5(5) ?
C16B C17B C18B 119.4(4) ?
C17B C18B C19B 120.5(5) ?
C14B C19B C18B 121.0(4) ?
C25B C20B C21B 117.2(4) ?
C25B C20B Sn2 122.2(3) ?
C21B C20B Sn2 120.6(3) ?
C22B C21B C20B 121.7(4) ?
C21B C22B C23B 120.0(4) ?
C24B C23B C22B 119.1(4) ?
C25B C24B C23B 121.1(4) ?
C24B C25B C20B 120.9(4) ?

loop_
_geom_bond_atom_site_label_1
_geom_bond_atom_site_label_2
_geom_bond_site_symmetry_2
_geom_bond_distance
_geom_bond_publ_flag
Sn1 O1A . 2.074(3) y
Sn1 C14A . 2.106(4) y
Sn1 C8A . 2.117(4) y
Sn1 C20A . 2.125(4) y
Sn1 O2A . 2.874(4) y
O1A C1A . 1.305(5) ?
O2A C1A . 1.219(5) ?
O3A N1A . 1.195(5) ?
O4A N1A . 1.205(5) ?
N1A C5A . 1.482(5) ?
C1A C2A . 1.489(5) ?
C2A C7A . 1.382(6) ?
C2A C3A . 1.383(5) ?
C3A C4A . 1.372(6) ?
C4A C5A . 1.362(6) ?
C5A C6A . 1.351(6) ?
C6A C7A . 1.387(6) ?
C8A C9A . 1.375(5) ?
C8A C13A . 1.385(5) ?
C9A C10A . 1.392(6) ?
C10A C11A . 1.363(6) ?
C11A C12A . 1.371(6) ?
C12A C13A . 1.383(6) ?
C14A C19A . 1.377(6) ?
C14A C15A . 1.396(6) ?
C15A C16A . 1.379(7) ?
C16A C17A . 1.376(8) ?
C17A C18A . 1.369(8) ?
C18A C19A . 1.386(6) ?
C20A C25A . 1.384(5) ?
C20A C21A . 1.384(6) ?
C21A C22A . 1.370(6) ?
C22A C23A . 1.367(7) ?
C23A C24A . 1.368(7) ?
C24A C25A . 1.382(6) ?
Sn2 O1B . 2.077(3) y
Sn2 C14B . 2.115(4) y
Sn2 C8B . 2.123(4) y
Sn2 C20B . 2.128(4) y
Sn2 O2B . 2.778(4) y
O1B C1B . 1.301(5) ?
O2B C1B . 1.224(5) ?
O3B N1B . 1.218(6) ?
O4B N1B . 1.201(5) ?
N1B C5B . 1.483(5) ?
C1B C2B . 1.499(5) ?
C2B C3B . 1.374(5) ?
C2B C7B . 1.386(5) ?
C3B C4B . 1.383(6) ?
C4B C5B . 1.371(6) ?
C5B C6B . 1.356(6) ?
C6B C7B . 1.376(6) ?
C8B C13B . 1.375(6) ?
C8B C9B . 1.387(5) ?
C9B C10B . 1.381(6) ?
C10B C11B . 1.365(7) ?
C11B C12B . 1.378(7) ?
C12B C13B . 1.387(6) ?
C14B C19B . 1.371(6) ?
C14B C15B . 1.388(6) ?
C15B C16B . 1.386(6) ?
C16B C17B . 1.358(7) ?
C17B C18B . 1.370(7) ?
C18B C19B . 1.382(6) ?
C20B C25B . 1.386(5) ?
C20B C21B . 1.388(5) ?
C21B C22B . 1.369(6) ?
C22B C23B . 1.370(7) ?
C23B C24B . 1.369(6) ?
C24B C25B . 1.364(6) ?

loop_
_geom_torsion_atom_site_label_1
_geom_torsion_atom_site_label_2
_geom_torsion_atom_site_label_3
_geom_torsion_atom_site_label_4
_geom_torsion
C14A Sn1 O1A C1A -72.4(3)
C8A Sn1 O1A C1A 56.5(3)
C20A Sn1 O1A C1A 175.0(3)
O2A Sn1 O1A C1A -1.6(2)
O1A Sn1 O2A C1A 1.7(2)
C14A Sn1 O2A C1A 116.8(3)
C8A Sn1 O2A C1A -124.8(3)
C20A Sn1 O2A C1A -4.3(3)
Sn1 O2A C1A O1A -2.4(3)
Sn1 O2A C1A C2A 177.5(4)
Sn1 O1A C1A O2A 3.5(5)
Sn1 O1A C1A C2A -176.4(2)
O2A C1A C2A C7A -27.1(6)
O1A C1A C2A C7A 152.8(4)
O2A C1A C2A C3A 153.6(4)
O1A C1A C2A C3A -26.5(5)
C7A C2A C3A C4A -1.1(6)
C1A C2A C3A C4A 178.3(4)
C2A C3A C4A C5A -.6(7)
C3A C4A C5A C6A 1.1(7)
C3A C4A C5A N1A -177.3(4)
O3A N1A C5A C6A -160.4(5)
O4A N1A C5A C6A 20.4(7)
O3A N1A C5A C4A 18.1(7)
O4A N1A C5A C4A -161.1(5)
C4A C5A C6A C7A .2(7)
N1A C5A C6A C7A 178.6(4)
C3A C2A C7A C6A 2.5(6)
C1A C2A C7A C6A -176.9(4)
C5A C6A C7A C2A -2.0(7)
O1A Sn1 C8A C9A 111.3(3)
C14A Sn1 C8A C9A -125.7(3)
C20A Sn1 C8A C9A 4.8(3)
O2A Sn1 C8A C9A 152.6(3)
O1A Sn1 C8A C13A -73.9(3)
C14A Sn1 C8A C13A 49.1(4)
C20A Sn1 C8A C13A 179.6(3)
O2A Sn1 C8A C13A -32.7(3)
C13A C8A C9A C10A -.7(6)
Sn1 C8A C9A C10A 174.3(3)
C8A C9A C10A C11A 1.2(7)
C9A C10A C11A C12A -.9(7)
C10A C11A C12A C13A .0(7)
C11A C12A C13A C8A .5(7)
C9A C8A C13A C12A -.2(6)
Sn1 C8A C13A C12A -175.0(3)
O1A Sn1 C14A C19A 82.6(3)
C8A Sn1 C14A C19A -42.3(4)
C20A Sn1 C14A C19A -174.9(3)
O2A Sn1 C14A C19A 36.0(3)
O1A Sn1 C14A C15A -97.4(3)
C8A Sn1 C14A C15A 137.7(3)
C20A Sn1 C14A C15A 5.2(3)
O2A Sn1 C14A C15A -143.9(3)
C19A C14A C15A C16A .0(6)
Sn1 C14A C15A C16A 180.0(3)
C14A C15A C16A C17A -.3(7)
C15A C16A C17A C18A .6(8)
C16A C17A C18A C19A -.6(8)
C15A C14A C19A C18A .0(6)
Sn1 C14A C19A C18A -180.0(3)
C17A C18A C19A C14A .3(7)
O1A Sn1 C20A C25A -9.3(3)
C14A Sn1 C20A C25A -119.4(3)
C8A Sn1 C20A C25A 106.4(3)
O2A Sn1 C20A C25A -4.7(5)
O1A Sn1 C20A C21A 165.8(4)
C14A Sn1 C20A C21A 55.6(4)
C8A Sn1 C20A C21A -78.5(4)
O2A Sn1 C20A C21A 170.4(3)
C25A C20A C21A C22A 1.4(7)
Sn1 C20A C21A C22A -173.9(4)
C20A C21A C22A C23A .5(8)
C21A C22A C23A C24A -1.2(9)
C22A C23A C24A C25A .1(8)
C23A C24A C25A C20A 1.9(8)
C21A C20A C25A C24A -2.6(7)
Sn1 C20A C25A C24A 172.7(4)
C14B Sn2 O1B C1B -70.5(3)
C8B Sn2 O1B C1B 58.7(3)
C20B Sn2 O1B C1B 175.6(2)
O2B Sn2 O1B C1B .1(2)
O1B Sn2 O2B C1B -.1(2)
C14B Sn2 O2B C1B 114.7(3)
C8B Sn2 O2B C1B -128.6(2)
C20B Sn2 O2B C1B -8.5(3)
Sn2 O2B C1B O1B .2(3)
Sn2 O2B C1B C2B -179.7(3)
Sn2 O1B C1B O2B -.2(4)
Sn2 O1B C1B C2B 179.6(2)
O2B C1B C2B C3B 166.4(4)
O1B C1B C2B C3B -13.4(5)
O2B C1B C2B C7B -13.5(6)
O1B C1B C2B C7B 166.7(3)
C7B C2B C3B C4B -1.7(6)
C1B C2B C3B C4B 178.4(4)
C2B C3B C4B C5B .3(7)
C3B C4B C5B C6B 1.6(7)
C3B C4B C5B N1B -178.6(4)
O4B N1B C5B C6B 16.4(7)
O3B N1B C5B C6B -164.5(5)
O4B N1B C5B C4B -163.4(5)
O3B N1B C5B C4B 15.6(6)
C4B C5B C6B C7B -2.1(7)
N1B C5B C6B C7B 178.1(4)
C5B C6B C7B C2B .7(7)
C3B C2B C7B C6B 1.2(6)
C1B C2B C7B C6B -178.9(4)
O1B Sn2 C8B C13B -68.1(3)
C14B Sn2 C8B C13B 56.2(4)
C20B Sn2 C8B C13B -175.1(3)
O2B Sn2 C8B C13B -25.7(3)
O1B Sn2 C8B C9B 117.9(3)
C14B Sn2 C8B C9B -117.7(3)
C20B Sn2 C8B C9B 10.9(3)
O2B Sn2 C8B C9B 160.4(3)
C13B C8B C9B C10B -.1(6)
Sn2 C8B C9B C10B 174.3(3)
C8B C9B C10B C11B -.1(7)
C9B C10B C11B C12B .4(8)
C10B C11B C12B C13B -.4(7)
C9B C8B C13B C12B .1(6)
Sn2 C8B C13B C12B -173.8(3)
C11B C12B C13B C8B .2(7)
O1B Sn2 C14B C19B 94.0(3)
C8B Sn2 C14B C19B -34.3(4)
C20B Sn2 C14B C19B -163.3(3)
O2B Sn2 C14B C19B 46.0(3)
O1B Sn2 C14B C15B -85.5(3)
C8B Sn2 C14B C15B 146.2(3)
C20B Sn2 C14B C15B 17.2(3)
O2B Sn2 C14B C15B -133.5(3)
C19B C14B C15B C16B -2.0(6)
Sn2 C14B C15B C16B 177.6(3)
C14B C15B C16B C17B .9(7)
C15B C16B C17B C18B .2(7)
C16B C17B C18B C19B -.2(7)
C15B C14B C19B C18B 1.9(6)
Sn2 C14B C19B C18B -177.6(3)
C17B C18B C19B C14B -.9(7)
O1B Sn2 C20B C25B -9.9(3)
C14B Sn2 C20B C25B -119.8(3)
C8B Sn2 C20B C25B 109.0(3)
O2B Sn2 C20B C25B -3.3(5)
O1B Sn2 C20B C21B 169.2(3)
C14B Sn2 C20B C21B 59.3(4)
C8B Sn2 C20B C21B -71.9(4)
O2B Sn2 C20B C21B 175.8(3)
C25B C20B C21B C22B -.3(7)
Sn2 C20B C21B C22B -179.5(4)
C20B C21B C22B C23B .2(8)
C21B C22B C23B C24B .2(8)
C22B C23B C24B C25B -.4(8)
C23B C24B C25B C20B .3(7)
C21B C20B C25B C24B .1(6)
Sn2 C20B C25B C24B 179.2(3)
